data_7700751
loop_
_publ_author_name
'Leverett, Anthony R.'
'Diachenko, Vera'
'Cole, Marcus L.'
'McKay, Alasdair I.'

_publ_section_title
;
 Kinetic stabilization of low-oxidation state and terminal hydrido main
 group metal complexes by a sterically demanding
 N,N'-bis(2,6-terphenyl)triazenide.
;
_journal_issue 35
_journal_name_full 'Dalton transactions (Cambridge, England : 2003)'
_journal_page_first 13197
_journal_page_last 13204
_journal_paper_doi 10.1039/c9dt02562f
_journal_volume 48
_journal_year 2019
_chemical_formula_moiety 'C48 H52 Ga N3, 0.5(C7 H8)'
_chemical_formula_sum 'C51.5 H56 Ga N3'
_chemical_formula_weight 786.71
_chemical_name_common '[GaH2(N3Dmp2)]'
_chemical_properties_physical Air-sensitive,Moisture-sensitive,Oxygen-sensitive
_space_group_crystal_system triclinic
_space_group_IT_number 2
_space_group_name_Hall '-P 1'
_space_group_name_H-M_alt 'P -1'
_symmetry_space_group_name_Hall '-P 1'
_symmetry_space_group_name_H-M 'P -1'
_atom_sites_solution_hydrogens mixed
_atom_sites_solution_primary dual
_audit_creation_date 2019-01-30
_audit_creation_method
;
Olex2 1.2
(compiled 2018.05.29 svn.r3508 for OlexSys, GUI svn.r5506)
;
_audit_update_record
;
2019-02-11 deposited with the CCDC.    2019-08-06 downloaded from the CCDC.
;
_cell_angle_alpha 103.836(2)
_cell_angle_beta 94.296(2)
_cell_angle_gamma 110.472(2)
_cell_formula_units_Z 2
_cell_length_a 10.4624(5)
_cell_length_b 11.3645(5)
_cell_length_c 20.0930(8)
_cell_measurement_reflns_used 9776
_cell_measurement_temperature 150(2)
_cell_measurement_theta_max 27.058
_cell_measurement_theta_min 2.288
_cell_volume 2139.96(17)
_computing_cell_refinement 'SAINT v8.34A (Bruker, 2013)'
_computing_data_reduction 'SAINT v8.34A (Bruker, 2013)'
_computing_molecular_graphics 'Olex2 (Dolomanov et al., 2009)'
_computing_publication_material 'Olex2 (Dolomanov et al., 2009)'
_computing_structure_refinement 'ShelXL (Sheldrick, 2015)'
_computing_structure_solution 'ShelXT (Sheldrick, 2015)'
_diffrn_ambient_temperature 150(2)
_diffrn_measured_fraction_theta_full 0.993
_diffrn_measured_fraction_theta_max 0.983
_diffrn_measurement_device_type 'Bruker APEX-II CCD'
_diffrn_measurement_method '\f and \w scans'
_diffrn_radiation_type MoK\a
_diffrn_radiation_wavelength 0.71073
_diffrn_reflns_av_R_equivalents 0.0415
_diffrn_reflns_av_unetI/netI 0.0526
_diffrn_reflns_Laue_measured_fraction_full 0.993
_diffrn_reflns_Laue_measured_fraction_max 0.983
_diffrn_reflns_limit_h_max 13
_diffrn_reflns_limit_h_min -13
_diffrn_reflns_limit_k_max 14
_diffrn_reflns_limit_k_min -14
_diffrn_reflns_limit_l_max 24
_diffrn_reflns_limit_l_min -25
_diffrn_reflns_number 30979
_diffrn_reflns_point_group_measured_fraction_full 0.993
_diffrn_reflns_point_group_measured_fraction_max 0.983
_diffrn_reflns_theta_full 26.000
_diffrn_reflns_theta_max 27.144
_diffrn_reflns_theta_min 2.437
_diffrn_standards_number 0
_exptl_absorpt_coefficient_mu 0.681
_exptl_absorpt_correction_T_max 0.7455
_exptl_absorpt_correction_T_min 0.6841
_exptl_absorpt_correction_type multi-scan
_exptl_absorpt_process_details
'SADABS-2014/2 (Bruker,2014/2) was used for absorption correction. wR2(int) was 0.1189 before and 0.0497 after correction. The Ratio of minimum to maximum transmission is 0.9176. The \l/2 correction factor is 0.00150.'
_exptl_crystal_colour yellow
_exptl_crystal_colour_primary yellow
_exptl_crystal_density_diffrn 1.221
_exptl_crystal_description prism
_exptl_crystal_F_000 834
_exptl_crystal_recrystallization_method 'Re-crystallisation from solvent: Toluene'
_exptl_crystal_size_max 0.14
_exptl_crystal_size_mid 0.12
_exptl_crystal_size_min 0.08
_refine_diff_density_max 0.536
_refine_diff_density_min -0.387
_refine_diff_density_rms 0.059
_refine_ls_extinction_method none
_refine_ls_goodness_of_fit_ref 1.050
_refine_ls_hydrogen_treatment mixed
_refine_ls_matrix_type full
_refine_ls_number_parameters 541
_refine_ls_number_reflns 9324
_refine_ls_number_restraints 92
_refine_ls_restrained_S_all 1.051
_refine_ls_R_factor_all 0.0594
_refine_ls_R_factor_gt 0.0415
_refine_ls_shift/su_max 0.001
_refine_ls_shift/su_mean 0.000
_refine_ls_structure_factor_coef Fsqd
_refine_ls_weighting_details 'w=1/[\s^2^(Fo^2^)+(0.0397P)^2^+1.0745P] where P=(Fo^2^+2Fc^2^)/3'
_refine_ls_weighting_scheme calc
_refine_ls_wR_factor_gt 0.0948
_refine_ls_wR_factor_ref 0.1018
_reflns_Friedel_coverage 0.000
_reflns_number_gt 7272
_reflns_number_total 9324
_reflns_threshold_expression 'I > 2\s(I)'
_cod_data_source_file c9dt02562f2.cif
_cod_data_source_block 13
_cod_depositor_comments 'Adding full bibliography for 7700747--7700761.cif.'
_cod_original_formula_sum 'C51.50 H56 Ga N3'
_cod_database_code 7700751
_shelx_shelxl_version_number 2018/3
_shelx_space_group_comment
;
The symmetry employed for this shelxl refinement is uniquely defined
by the following loop, which should always be used as a source of
symmetry information in preference to the above space-group names.
They are only intended as comments.
;
_olex2_refinement_description
;
1. Fixed Uiso
 At 1.2 times of:
  All C(H) groups
 At 1.5 times of:
  All C(H,H,H) groups
2. Restrained distances
 C49-C51 \\sim C49-C55
 with sigma of 0.04
3. Restrained planarity
 C49, C50, C55, C54, C53, C52, C51
 with sigma of 0.1
4. Uiso/Uaniso restraints and constraints
C49 \\sim C50 \\sim C55 \\sim C54 \\sim C53 \\sim C52 \\sim C51: within 2A with
sigma of 0.04 and sigma for terminal atoms of 0.08
5. Rigid body (RIGU) restrains
 C49, C50, C55, C54, C53, C52, C51
 with sigma for 1-2 distances of 0.004 and sigma for 1-3 distances of 0.004
6. Others
 Fixed Sof: C49(0.5) H49A(0.5) H49B(0.5) H49C(0.5) C50(0.5) C55(0.5) H55(0.5)
 C54(0.5) H54(0.5) C53(0.5) H53(0.5) C52(0.5) H52(0.5) C51(0.5) H51(0.5)
7.a Aromatic/amide H refined with riding coordinates:
 C18(H18), C11(H11), C4(H4), C29(H29), C33(H33), C28(H28), C9(H9), C3(H3),
 C20(H20), C44(H44), C27(H27), C5(H5), C35(H35), C42(H42), C55(H55), C54(H54),
 C53(H53), C52(H52), C51(H51)
7.b Fitted hexagon refined as free rotating group:
 C50(C55,C54,C53,C52,C51)
7.c Idealised Me refined as rotating group:
 C39(H39A,H39B,H39C), C15(H15A,H15B,H15C), C24(H24A,H24B,H24C), C14(H14A,H14B,
 H14C), C22(H22A,H22B,H22C), C48(H48A,H48B,H48C), C13(H13A,H13B,H13C), C38(H38A,
 H38B,H38C), C37(H37A,H37B,H37C), C23(H23A,H23B,H23C), C46(H46A,H46B,H46C),
 C47(H47A,H47B,H47C), C49(H49A,H49B,H49C)
;
_olex2_submission_special_instructions 'No special instructions were received'

loop_
_space_group_symop_operation_xyz
'x, y, z'
'-x, -y, -z'

loop_
_atom_site_label
_atom_site_type_symbol
_atom_site_fract_x
_atom_site_fract_y
_atom_site_fract_z
_atom_site_U_iso_or_equiv
_atom_site_adp_type
_atom_site_occupancy
_atom_site_site_symmetry_order
_atom_site_calc_flag
_atom_site_refinement_flags_posn
_atom_site_refinement_flags_adp
_atom_site_refinement_flags_occupancy
_atom_site_disorder_assembly
_atom_site_disorder_group
Ga1 Ga 0.82245(3) 0.55463(2) 0.63804(2) 0.02439(8) Uani 1 1 d . . . . .
N1 N 0.70920(17) 0.58192(15) 0.71380(8) 0.0164(3) Uani 1 1 d . . . . .
N3 N 0.83420(17) 0.47581(16) 0.71819(8) 0.0174(4) Uani 1 1 d . . . . .
N2 N 0.74943(16) 0.51848(15) 0.75207(8) 0.0163(3) Uani 1 1 d . . . . .
C18 C 0.4474(2) 0.3188(2) 0.86163(11) 0.0246(5) Uani 1 1 d . . . . .
H18 H 0.452537 0.319033 0.909061 0.029 Uiso 1 1 calc R . . . .
C36 C 0.7750(2) 0.2009(2) 0.59958(11) 0.0233(5) Uani 1 1 d . . . . .
C26 C 0.9642(2) 0.34007(19) 0.70098(11) 0.0205(4) Uani 1 1 d . . . . .
C34 C 0.7958(2) 0.2223(2) 0.48284(11) 0.0269(5) Uani 1 1 d . . . . .
C6 C 0.6109(2) 0.73991(19) 0.70918(10) 0.0176(4) Uani 1 1 d . . . . .
C10 C 0.9526(2) 0.9386(2) 0.61839(11) 0.0249(5) Uani 1 1 d . . . . .
C39 C 0.6921(2) 0.1330(2) 0.64732(13) 0.0322(5) Uani 1 1 d . . . . .
H39A H 0.603388 0.066910 0.620481 0.048 Uiso 1 1 calc GR . . . .
H39B H 0.675239 0.197523 0.683831 0.048 Uiso 1 1 calc GR . . . .
H39C H 0.744016 0.090397 0.668648 0.048 Uiso 1 1 calc GR . . . .
C30 C 0.9675(2) 0.4572(2) 0.82068(11) 0.0219(5) Uani 1 1 d . . . . .
C11 C 0.9643(2) 0.9594(2) 0.68959(11) 0.0245(5) Uani 1 1 d . . . . .
H11 H 1.049385 1.018609 0.718709 0.029 Uiso 1 1 calc R . . . .
C15 C 0.8700(3) 0.9272(2) 0.79784(11) 0.0360(6) Uani 1 1 d . . . . .
H15A H 0.967430 0.978918 0.818811 0.054 Uiso 1 1 calc GR . . . .
H15B H 0.838943 0.845566 0.811247 0.054 Uiso 1 1 calc GR . . . .
H15C H 0.813513 0.977513 0.814261 0.054 Uiso 1 1 calc GR . . . .
C32 C 0.9856(2) 0.3570(2) 0.57910(11) 0.0220(5) Uani 1 1 d . . . . .
C2 C 0.4880(2) 0.56185(19) 0.75726(10) 0.0172(4) Uani 1 1 d . . . . .
C4 C 0.3961(2) 0.7273(2) 0.74885(11) 0.0237(5) Uani 1 1 d . . . . .
H4 H 0.326101 0.761969 0.756260 0.028 Uiso 1 1 calc R . . . .
C8 C 0.7164(2) 0.7819(2) 0.60458(10) 0.0215(4) Uani 1 1 d . . . . .
C29 C 1.0593(2) 0.4040(2) 0.84259(12) 0.0276(5) Uani 1 1 d . . . . .
H29 H 1.090961 0.423646 0.891021 0.033 Uiso 1 1 calc R . . . .
C16 C 0.4672(2) 0.43661(19) 0.77535(10) 0.0171(4) Uani 1 1 d . . . . .
C33 C 0.9280(2) 0.3175(2) 0.50893(11) 0.0252(5) Uani 1 1 d . . . . .
H33 H 0.980514 0.356668 0.477905 0.030 Uiso 1 1 calc R . . . .
C7 C 0.7302(2) 0.80682(19) 0.67700(10) 0.0180(4) Uani 1 1 d . . . . .
C28 C 1.1056(2) 0.3238(2) 0.79610(12) 0.0290(5) Uani 1 1 d . . . . .
H28 H 1.169194 0.290116 0.812384 0.035 Uiso 1 1 calc R . . . .
C31 C 0.9078(2) 0.29974(19) 0.62509(11) 0.0200(4) Uani 1 1 d . . . . .
C12 C 0.8548(2) 0.8958(2) 0.71983(11) 0.0226(5) Uani 1 1 d . . . . .
C45 C 0.9863(2) 0.6843(2) 0.88193(11) 0.0249(5) Uani 1 1 d . . . . .
C9 C 0.8282(2) 0.8487(2) 0.57659(11) 0.0241(5) Uani 1 1 d . . . . .
H9 H 0.819255 0.832487 0.527510 0.029 Uiso 1 1 calc R . . . .
C21 C 0.4373(2) 0.3195(2) 0.72317(11) 0.0200(4) Uani 1 1 d . . . . .
C19 C 0.4167(2) 0.2019(2) 0.81057(12) 0.0278(5) Uani 1 1 d . . . . .
C40 C 0.9308(2) 0.5496(2) 0.87504(10) 0.0215(4) Uani 1 1 d . . . . .
C1 C 0.6019(2) 0.62686(19) 0.72908(9) 0.0161(4) Uani 1 1 d . . . . .
C24 C 0.4327(2) 0.3148(2) 0.64735(11) 0.0270(5) Uani 1 1 d . . . . .
H24A H 0.526463 0.336111 0.636435 0.040 Uiso 1 1 calc GR . . . .
H24B H 0.395870 0.378577 0.637845 0.040 Uiso 1 1 calc GR . . . .
H24C H 0.372788 0.226727 0.618498 0.040 Uiso 1 1 calc GR . . . .
C3 C 0.3866(2) 0.6146(2) 0.76645(10) 0.0213(4) Uani 1 1 d . . . . .
H3 H 0.308688 0.571869 0.785361 0.026 Uiso 1 1 calc R . . . .
C20 C 0.4123(2) 0.2043(2) 0.74215(12) 0.0256(5) Uani 1 1 d . . . . .
H20 H 0.391544 0.124758 0.706758 0.031 Uiso 1 1 calc R . . . .
C14 C 1.0698(2) 1.0150(2) 0.58735(13) 0.0337(6) Uani 1 1 d . . . . .
H14A H 1.049511 1.086044 0.575342 0.051 Uiso 1 1 calc GR . . . .
H14B H 1.079992 0.956642 0.545296 0.051 Uiso 1 1 calc GR . . . .
H14C H 1.156030 1.052010 0.621262 0.051 Uiso 1 1 calc GR . . . .
C17 C 0.4709(2) 0.4360(2) 0.84513(11) 0.0210(4) Uani 1 1 d . . . . .
C44 C 0.9556(2) 0.7687(2) 0.93461(11) 0.0304(5) Uani 1 1 d . . . . .
H44 H 0.992654 0.859923 0.938994 0.037 Uiso 1 1 calc R . . . .
C27 C 1.0584(2) 0.2932(2) 0.72577(12) 0.0263(5) Uani 1 1 d . . . . .
H27 H 1.091068 0.238981 0.693681 0.032 Uiso 1 1 calc R . . . .
C25 C 0.9190(2) 0.42359(19) 0.74892(10) 0.0184(4) Uani 1 1 d . . . . .
C22 C 0.5000(3) 0.5600(2) 0.90278(11) 0.0288(5) Uani 1 1 d . . . . .
H22A H 0.579276 0.631184 0.896040 0.043 Uiso 1 1 calc GR . . . .
H22B H 0.521294 0.545602 0.947798 0.043 Uiso 1 1 calc GR . . . .
H22C H 0.418437 0.583510 0.901867 0.043 Uiso 1 1 calc GR . . . .
C48 C 1.0787(3) 0.7385(2) 0.83333(12) 0.0337(6) Uani 1 1 d . . . . .
H48A H 1.143317 0.693735 0.825191 0.051 Uiso 1 1 calc GR . . . .
H48B H 1.130929 0.832562 0.854298 0.051 Uiso 1 1 calc GR . . . .
H48C H 1.021745 0.724363 0.788961 0.051 Uiso 1 1 calc GR . . . .
C5 C 0.5083(2) 0.7896(2) 0.72028(11) 0.0221(5) Uani 1 1 d . . . . .
H5 H 0.515009 0.867203 0.708208 0.026 Uiso 1 1 calc R . . . .
C43 C 0.8724(2) 0.7239(2) 0.98127(11) 0.0315(5) Uani 1 1 d . . . . .
C13 C 0.5831(2) 0.6867(2) 0.55657(11) 0.0305(5) Uani 1 1 d . . . . .
H13A H 0.518609 0.730996 0.553238 0.046 Uiso 1 1 calc GR . . . .
H13B H 0.541454 0.612382 0.575135 0.046 Uiso 1 1 calc GR . . . .
H13C H 0.603037 0.655118 0.510241 0.046 Uiso 1 1 calc GR . . . .
C35 C 0.7218(2) 0.1648(2) 0.52915(12) 0.0267(5) Uani 1 1 d . . . . .
H35 H 0.631856 0.098581 0.511948 0.032 Uiso 1 1 calc R . . . .
C38 C 0.7352(3) 0.1830(2) 0.40673(12) 0.0364(6) Uani 1 1 d . . . . .
H38A H 0.660638 0.096085 0.394137 0.055 Uiso 1 1 calc GR . . . .
H38B H 0.807606 0.180581 0.378800 0.055 Uiso 1 1 calc GR . . . .
H38C H 0.697927 0.246826 0.397741 0.055 Uiso 1 1 calc GR . . . .
C41 C 0.8478(2) 0.5019(2) 0.92188(11) 0.0255(5) Uani 1 1 d . . . . .
C42 C 0.8207(2) 0.5903(2) 0.97384(11) 0.0299(5) Uani 1 1 d . . . . .
H42 H 0.764654 0.558178 1.005604 0.036 Uiso 1 1 calc R . . . .
C37 C 1.1304(2) 0.4598(2) 0.60471(12) 0.0310(5) Uani 1 1 d . . . . .
H37A H 1.166213 0.491940 0.566048 0.046 Uiso 1 1 calc GR . . . .
H37B H 1.190755 0.421325 0.623043 0.046 Uiso 1 1 calc GR . . . .
H37C H 1.128297 0.532810 0.641627 0.046 Uiso 1 1 calc GR . . . .
C23 C 0.3908(3) 0.0755(2) 0.82968(15) 0.0448(7) Uani 1 1 d . . . . .
H23A H 0.302984 0.008532 0.802368 0.067 Uiso 1 1 calc GR . . . .
H23B H 0.386176 0.090419 0.879382 0.067 Uiso 1 1 calc GR . . . .
H23C H 0.466515 0.045806 0.819675 0.067 Uiso 1 1 calc GR . . . .
C46 C 0.7897(3) 0.3583(2) 0.91711(13) 0.0363(6) Uani 1 1 d . . . . .
H46A H 0.863839 0.333140 0.933960 0.054 Uiso 1 1 calc GR . . . .
H46B H 0.750325 0.307241 0.868550 0.054 Uiso 1 1 calc GR . . . .
H46C H 0.717136 0.341112 0.945709 0.054 Uiso 1 1 calc GR . . . .
C47 C 0.8399(3) 0.8175(3) 1.03764(13) 0.0470(7) Uani 1 1 d . . . . .
H47A H 0.756513 0.828941 1.019914 0.071 Uiso 1 1 calc GR . . . .
H47B H 0.917982 0.902307 1.052144 0.071 Uiso 1 1 calc GR . . . .
H47C H 0.824134 0.782167 1.077592 0.071 Uiso 1 1 calc GR . . . .
H H 0.960(2) 0.666(2) 0.6483(11) 0.026(6) Uiso 1 1 d . . . . .
HA H 0.731(2) 0.467(2) 0.5724(12) 0.036(7) Uiso 1 1 d . . . . .
C49 C 0.6884(10) 1.0192(12) 0.9415(6) 0.130(5) Uani 0.5 1 d D U P A -1
H49A H 0.701055 0.935672 0.928779 0.195 Uiso 0.5 1 calc GR . P A -1
H49B H 0.771584 1.086671 0.972738 0.195 Uiso 0.5 1 calc GR . P A -1
H49C H 0.672622 1.044944 0.899420 0.195 Uiso 0.5 1 calc GR . P A -1
C50 C 0.5679(4) 1.0045(5) 0.9771(3) 0.0538(15) Uani 0.5 1 d . U P A -1
C55 C 0.4510(5) 0.8894(4) 0.95229(19) 0.0379(17) Uani 0.5 1 d DG U P A -1
H55 H 0.450326 0.822113 0.913528 0.045 Uiso 0.5 1 calc R . P A -1
C54 C 0.3350(4) 0.8729(4) 0.9842(2) 0.0491(15) Uani 0.5 1 d G U P A -1
H54 H 0.255139 0.794295 0.967218 0.059 Uiso 0.5 1 calc R . P A -1
C53 C 0.3360(5) 0.9714(6) 1.0409(2) 0.072(3) Uani 0.5 1 d G U P A -1
H53 H 0.256773 0.960117 1.062699 0.087 Uiso 0.5 1 calc R . P A -1
C52 C 0.4529(7) 1.0864(5) 1.0657(2) 0.084(3) Uani 0.5 1 d G U P A -1
H52 H 0.453595 1.153757 1.104491 0.100 Uiso 0.5 1 calc R . P A -1
C51 C 0.5689(5) 1.1030(4) 1.0338(3) 0.066(3) Uani 0.5 1 d DG U P A -1
H51 H 0.648784 1.181578 1.050803 0.080 Uiso 0.5 1 calc R . P A -1

loop_
_atom_site_aniso_label
_atom_site_aniso_U_11
_atom_site_aniso_U_22
_atom_site_aniso_U_33
_atom_site_aniso_U_23
_atom_site_aniso_U_13
_atom_site_aniso_U_12
Ga1 0.02591(15) 0.03489(16) 0.02172(13) 0.01468(10) 0.00952(10) 0.01717(12)
N1 0.0180(9) 0.0174(9) 0.0185(8) 0.0094(7) 0.0051(7) 0.0093(7)
N3 0.0165(9) 0.0189(9) 0.0194(9) 0.0069(7) 0.0029(7) 0.0087(7)
N2 0.0141(9) 0.0152(8) 0.0188(8) 0.0051(7) 0.0003(7) 0.0048(7)
C18 0.0221(12) 0.0318(13) 0.0291(12) 0.0189(10) 0.0086(9) 0.0135(10)
C36 0.0200(11) 0.0193(11) 0.0329(12) 0.0075(9) 0.0076(9) 0.0095(9)
C26 0.0170(11) 0.0170(10) 0.0288(11) 0.0102(9) 0.0049(9) 0.0054(9)
C34 0.0281(13) 0.0252(12) 0.0277(12) 0.0028(9) 0.0035(10) 0.0140(10)
C6 0.0204(11) 0.0157(10) 0.0167(10) 0.0053(8) 0.0025(8) 0.0064(9)
C10 0.0263(12) 0.0212(11) 0.0325(12) 0.0134(9) 0.0099(10) 0.0105(10)
C39 0.0242(13) 0.0303(13) 0.0399(14) 0.0130(11) 0.0077(10) 0.0053(11)
C30 0.0176(11) 0.0224(11) 0.0257(11) 0.0122(9) 0.0032(9) 0.0042(9)
C11 0.0209(12) 0.0183(11) 0.0311(12) 0.0081(9) 0.0006(9) 0.0038(9)
C15 0.0378(15) 0.0345(14) 0.0236(12) 0.0071(10) -0.0017(10) 0.0015(12)
C32 0.0197(11) 0.0190(11) 0.0292(12) 0.0061(9) 0.0057(9) 0.0098(9)
C2 0.0188(11) 0.0175(10) 0.0162(10) 0.0059(8) 0.0021(8) 0.0073(9)
C4 0.0216(12) 0.0268(12) 0.0301(12) 0.0108(9) 0.0078(9) 0.0156(10)
C8 0.0246(12) 0.0196(11) 0.0225(11) 0.0093(8) 0.0042(9) 0.0089(9)
C29 0.0221(12) 0.0338(13) 0.0283(12) 0.0169(10) -0.0012(9) 0.0080(10)
C16 0.0123(10) 0.0186(10) 0.0227(10) 0.0095(8) 0.0042(8) 0.0062(8)
C33 0.0249(12) 0.0263(12) 0.0277(12) 0.0080(9) 0.0091(9) 0.0122(10)
C7 0.0212(11) 0.0140(10) 0.0219(10) 0.0077(8) 0.0048(8) 0.0086(9)
C28 0.0190(12) 0.0330(13) 0.0428(14) 0.0213(11) 0.0028(10) 0.0128(10)
C31 0.0189(11) 0.0164(10) 0.0274(11) 0.0053(8) 0.0039(9) 0.0106(9)
C12 0.0277(12) 0.0189(11) 0.0225(11) 0.0084(9) 0.0014(9) 0.0092(10)
C45 0.0228(12) 0.0274(12) 0.0206(11) 0.0076(9) 0.0004(9) 0.0050(10)
C9 0.0273(12) 0.0267(12) 0.0210(11) 0.0103(9) 0.0065(9) 0.0107(10)
C21 0.0137(10) 0.0209(11) 0.0258(11) 0.0071(9) 0.0048(8) 0.0064(9)
C19 0.0224(12) 0.0255(12) 0.0448(14) 0.0204(11) 0.0109(10) 0.0120(10)
C40 0.0165(11) 0.0276(12) 0.0184(10) 0.0090(9) -0.0021(8) 0.0053(9)
C1 0.0177(10) 0.0169(10) 0.0140(9) 0.0037(8) 0.0018(8) 0.0077(9)
C24 0.0283(13) 0.0228(12) 0.0250(11) 0.0027(9) 0.0024(9) 0.0072(10)
C3 0.0198(11) 0.0239(11) 0.0231(11) 0.0086(9) 0.0074(9) 0.0095(9)
C20 0.0213(12) 0.0178(11) 0.0377(13) 0.0064(9) 0.0074(10) 0.0077(9)
C14 0.0311(14) 0.0301(13) 0.0413(14) 0.0164(11) 0.0143(11) 0.0074(11)
C17 0.0156(11) 0.0245(11) 0.0261(11) 0.0112(9) 0.0046(9) 0.0086(9)
C44 0.0320(13) 0.0261(12) 0.0245(12) 0.0045(9) -0.0001(10) 0.0035(11)
C27 0.0218(12) 0.0248(12) 0.0388(13) 0.0137(10) 0.0075(10) 0.0131(10)
C25 0.0145(10) 0.0183(10) 0.0247(11) 0.0118(8) 0.0024(8) 0.0053(9)
C22 0.0365(14) 0.0317(13) 0.0198(11) 0.0087(9) 0.0042(10) 0.0139(11)
C48 0.0357(14) 0.0289(13) 0.0326(13) 0.0113(10) 0.0108(11) 0.0052(11)
C5 0.0259(12) 0.0181(11) 0.0271(11) 0.0109(9) 0.0049(9) 0.0111(9)
C43 0.0315(13) 0.0407(15) 0.0181(11) 0.0047(10) 0.0013(9) 0.0117(12)
C13 0.0274(13) 0.0342(13) 0.0232(12) 0.0082(10) 0.0006(10) 0.0046(11)
C35 0.0196(12) 0.0200(11) 0.0350(13) 0.0025(9) 0.0017(10) 0.0052(10)
C38 0.0355(15) 0.0354(14) 0.0292(13) 0.0032(10) -0.0013(11) 0.0079(12)
C41 0.0206(12) 0.0332(13) 0.0232(11) 0.0135(9) -0.0008(9) 0.0078(10)
C42 0.0252(12) 0.0452(15) 0.0202(11) 0.0162(10) 0.0036(9) 0.0099(11)
C37 0.0191(12) 0.0334(13) 0.0367(13) 0.0128(10) 0.0037(10) 0.0039(10)
C23 0.0567(18) 0.0313(14) 0.0622(18) 0.0293(13) 0.0206(14) 0.0227(14)
C46 0.0304(14) 0.0387(15) 0.0464(15) 0.0257(12) 0.0121(11) 0.0109(12)
C47 0.0557(19) 0.0496(17) 0.0272(13) 0.0025(12) 0.0100(12) 0.0147(15)
C49 0.049(5) 0.215(13) 0.182(11) 0.155(10) 0.042(7) 0.049(7)
C50 0.042(3) 0.068(4) 0.065(4) 0.050(3) 0.002(3) 0.019(3)
C55 0.042(4) 0.040(4) 0.043(4) 0.018(3) 0.014(3) 0.023(3)
C54 0.048(4) 0.060(4) 0.044(3) 0.029(3) 0.004(3) 0.018(3)
C53 0.124(9) 0.092(5) 0.052(4) 0.039(4) 0.027(5) 0.087(5)
C52 0.173(8) 0.058(4) 0.038(4) 0.007(3) -0.006(4) 0.075(5)
C51 0.100(7) 0.017(4) 0.047(4) 0.008(3) -0.045(4) -0.005(4)

loop_
_atom_type_symbol
_atom_type_description
_atom_type_scat_dispersion_real
_atom_type_scat_dispersion_imag
_atom_type_scat_source
C C 0.0033 0.0016 'International Tables Vol C Tables 4.2.6.8 and 6.1.1.4'
H H 0.0000 0.0000 'International Tables Vol C Tables 4.2.6.8 and 6.1.1.4'
Ga Ga 0.2307 1.6083 'International Tables Vol C Tables 4.2.6.8 and 6.1.1.4'
N N 0.0061 0.0033 'International Tables Vol C Tables 4.2.6.8 and 6.1.1.4'

loop_
_geom_angle_atom_site_label_1
_geom_angle_atom_site_label_2
_geom_angle_atom_site_label_3
_geom_angle
N1 Ga1 N3 61.40(6)
N1 Ga1 H 114.2(8)
N1 Ga1 HA 110.3(9)
N3 Ga1 H 106.0(8)
N3 Ga1 HA 117.5(9)
H Ga1 HA 128.5(12)
N2 N1 Ga1 97.12(11)
N2 N1 C1 120.85(16)
C1 N1 Ga1 141.30(13)
N2 N3 Ga1 96.76(11)
N2 N3 C25 121.65(16)
C25 N3 Ga1 139.68(13)
N1 N2 N3 104.72(15)
C19 C18 H18 119.2
C19 C18 C17 121.7(2)
C17 C18 H18 119.2
C31 C36 C39 120.98(19)
C35 C36 C39 120.2(2)
C35 C36 C31 118.83(19)
C27 C26 C31 120.64(19)
C27 C26 C25 119.01(19)
C25 C26 C31 120.32(17)
C33 C34 C35 117.9(2)
C33 C34 C38 120.8(2)
C35 C34 C38 121.3(2)
C1 C6 C7 120.76(17)
C5 C6 C7 120.08(17)
C5 C6 C1 119.16(18)
C11 C10 C9 118.11(19)
C11 C10 C14 120.7(2)
C9 C10 C14 121.2(2)
C36 C39 H39A 109.5
C36 C39 H39B 109.5
C36 C39 H39C 109.5
H39A C39 H39B 109.5
H39A C39 H39C 109.5
H39B C39 H39C 109.5
C29 C30 C40 117.80(18)
C29 C30 C25 117.87(19)
C25 C30 C40 124.31(18)
C10 C11 H11 119.1
C10 C11 C12 121.8(2)
C12 C11 H11 119.1
H15A C15 H15B 109.5
H15A C15 H15C 109.5
H15B C15 H15C 109.5
C12 C15 H15A 109.5
C12 C15 H15B 109.5
C12 C15 H15C 109.5
C33 C32 C31 119.1(2)
C33 C32 C37 119.89(19)
C31 C32 C37 121.02(19)
C1 C2 C16 123.58(17)
C3 C2 C16 118.49(18)
C3 C2 C1 117.89(18)
C3 C4 H4 120.2
C3 C4 C5 119.59(19)
C5 C4 H4 120.2
C7 C8 C13 121.74(19)
C9 C8 C7 118.66(19)
C9 C8 C13 119.60(18)
C30 C29 H29 118.9
C28 C29 C30 122.1(2)
C28 C29 H29 118.9
C21 C16 C2 120.78(17)
C21 C16 C17 119.82(18)
C17 C16 C2 119.32(18)
C34 C33 C32 122.0(2)
C34 C33 H33 119.0
C32 C33 H33 119.0
C8 C7 C6 120.24(18)
C12 C7 C6 119.56(17)
C12 C7 C8 120.19(19)
C29 C28 H28 120.4
C27 C28 C29 119.3(2)
C27 C28 H28 120.4
C36 C31 C26 118.90(18)
C32 C31 C36 119.95(19)
C32 C31 C26 121.14(19)
C11 C12 C15 119.8(2)
C11 C12 C7 119.21(19)
C7 C12 C15 120.95(19)
C40 C45 C48 121.2(2)
C44 C45 C40 119.1(2)
C44 C45 C48 119.8(2)
C10 C9 C8 122.00(19)
C10 C9 H9 119.0
C8 C9 H9 119.0
C16 C21 C24 121.96(18)
C20 C21 C16 118.82(19)
C20 C21 C24 119.22(19)
C18 C19 C23 120.7(2)
C20 C19 C18 118.18(19)
C20 C19 C23 121.1(2)
C45 C40 C30 120.04(18)
C45 C40 C41 120.1(2)
C41 C40 C30 119.74(19)
C6 C1 N1 114.80(17)
C2 C1 N1 124.33(17)
C2 C1 C6 120.73(18)
C21 C24 H24A 109.5
C21 C24 H24B 109.5
C21 C24 H24C 109.5
H24A C24 H24B 109.5
H24A C24 H24C 109.5
H24B C24 H24C 109.5
C2 C3 H3 119.0
C4 C3 C2 121.90(19)
C4 C3 H3 119.0
C21 C20 H20 118.9
C19 C20 C21 122.3(2)
C19 C20 H20 118.9
C10 C14 H14A 109.5
C10 C14 H14B 109.5
C10 C14 H14C 109.5
H14A C14 H14B 109.5
H14A C14 H14C 109.5
H14B C14 H14C 109.5
C18 C17 C16 119.26(19)
C18 C17 C22 119.39(19)
C16 C17 C22 121.35(18)
C45 C44 H44 119.0
C45 C44 C43 122.0(2)
C43 C44 H44 119.0
C26 C27 H27 119.4
C28 C27 C26 121.3(2)
C28 C27 H27 119.4
N3 C25 C26 114.54(17)
C30 C25 N3 124.80(18)
C30 C25 C26 120.44(18)
C17 C22 H22A 109.5
C17 C22 H22B 109.5
C17 C22 H22C 109.5
H22A C22 H22B 109.5
H22A C22 H22C 109.5
H22B C22 H22C 109.5
C45 C48 H48A 109.5
C45 C48 H48B 109.5
C45 C48 H48C 109.5
H48A C48 H48B 109.5
H48A C48 H48C 109.5
H48B C48 H48C 109.5
C6 C5 C4 120.68(19)
C6 C5 H5 119.7
C4 C5 H5 119.7
C44 C43 C47 121.0(2)
C42 C43 C44 117.6(2)
C42 C43 C47 121.4(2)
C8 C13 H13A 109.5
C8 C13 H13B 109.5
C8 C13 H13C 109.5
H13A C13 H13B 109.5
H13A C13 H13C 109.5
H13B C13 H13C 109.5
C36 C35 C34 122.2(2)
C36 C35 H35 118.9
C34 C35 H35 118.9
C34 C38 H38A 109.5
C34 C38 H38B 109.5
C34 C38 H38C 109.5
H38A C38 H38B 109.5
H38A C38 H38C 109.5
H38B C38 H38C 109.5
C40 C41 C46 121.5(2)
C42 C41 C40 118.6(2)
C42 C41 C46 119.9(2)
C43 C42 H42 118.7
C41 C42 C43 122.6(2)
C41 C42 H42 118.7
C32 C37 H37A 109.5
C32 C37 H37B 109.5
C32 C37 H37C 109.5
H37A C37 H37B 109.5
H37A C37 H37C 109.5
H37B C37 H37C 109.5
C19 C23 H23A 109.5
C19 C23 H23B 109.5
C19 C23 H23C 109.5
H23A C23 H23B 109.5
H23A C23 H23C 109.5
H23B C23 H23C 109.5
C41 C46 H46A 109.5
C41 C46 H46B 109.5
C41 C46 H46C 109.5
H46A C46 H46B 109.5
H46A C46 H46C 109.5
H46B C46 H46C 109.5
C43 C47 H47A 109.5
C43 C47 H47B 109.5
C43 C47 H47C 109.5
H47A C47 H47B 109.5
H47A C47 H47C 109.5
H47B C47 H47C 109.5
H49A C49 H49B 109.5
H49A C49 H49C 109.5
H49B C49 H49C 109.5
C50 C49 H49A 109.5
C50 C49 H49B 109.5
C50 C49 H49C 109.5
C55 C50 C49 118.5(7)
C55 C50 C51 120.0
C51 C50 C49 121.5(7)
C50 C55 H55 120.0
C50 C55 C54 120.0
C54 C55 H55 120.0
C55 C54 H54 120.0
C53 C54 C55 120.0
C53 C54 H54 120.0
C54 C53 H53 120.0
C54 C53 C52 120.0
C52 C53 H53 120.0
C53 C52 H52 120.0
C51 C52 C53 120.0
C51 C52 H52 120.0
C50 C51 H51 120.0
C52 C51 C50 120.0
C52 C51 H51 120.0

loop_
_geom_bond_atom_site_label_1
_geom_bond_atom_site_label_2
_geom_bond_distance
Ga1 N1 2.0295(16)
Ga1 N3 2.0368(16)
Ga1 H 1.50(2)
Ga1 HA 1.47(2)
N1 N2 1.311(2)
N1 C1 1.411(2)
N3 N2 1.311(2)
N3 C25 1.408(2)
C18 H18 0.9500
C18 C19 1.387(3)
C18 C17 1.392(3)
C36 C39 1.509(3)
C36 C31 1.408(3)
C36 C35 1.388(3)
C26 C31 1.492(3)
C26 C27 1.387(3)
C26 C25 1.413(3)
C34 C33 1.389(3)
C34 C35 1.392(3)
C34 C38 1.507(3)
C6 C7 1.499(3)
C6 C1 1.409(3)
C6 C5 1.386(3)
C10 C11 1.382(3)
C10 C9 1.392(3)
C10 C14 1.508(3)
C39 H39A 0.9800
C39 H39B 0.9800
C39 H39C 0.9800
C30 C29 1.397(3)
C30 C40 1.496(3)
C30 C25 1.405(3)
C11 H11 0.9500
C11 C12 1.393(3)
C15 H15A 0.9800
C15 H15B 0.9800
C15 H15C 0.9800
C15 C12 1.505(3)
C32 C33 1.391(3)
C32 C31 1.404(3)
C32 C37 1.511(3)
C2 C16 1.499(3)
C2 C1 1.405(3)
C2 C3 1.393(3)
C4 H4 0.9500
C4 C3 1.382(3)
C4 C5 1.387(3)
C8 C7 1.400(3)
C8 C9 1.394(3)
C8 C13 1.513(3)
C29 H29 0.9500
C29 C28 1.380(3)
C16 C21 1.400(3)
C16 C17 1.401(3)
C33 H33 0.9500
C7 C12 1.399(3)
C28 H28 0.9500
C28 C27 1.379(3)
C45 C40 1.402(3)
C45 C44 1.387(3)
C45 C48 1.510(3)
C9 H9 0.9500
C21 C24 1.508(3)
C21 C20 1.394(3)
C19 C20 1.379(3)
C19 C23 1.513(3)
C40 C41 1.404(3)
C24 H24A 0.9800
C24 H24B 0.9800
C24 H24C 0.9800
C3 H3 0.9500
C20 H20 0.9500
C14 H14A 0.9800
C14 H14B 0.9800
C14 H14C 0.9800
C17 C22 1.512(3)
C44 H44 0.9500
C44 C43 1.392(3)
C27 H27 0.9500
C22 H22A 0.9800
C22 H22B 0.9800
C22 H22C 0.9800
C48 H48A 0.9800
C48 H48B 0.9800
C48 H48C 0.9800
C5 H5 0.9500
C43 C42 1.388(3)
C43 C47 1.504(3)
C13 H13A 0.9800
C13 H13B 0.9800
C13 H13C 0.9800
C35 H35 0.9500
C38 H38A 0.9800
C38 H38B 0.9800
C38 H38C 0.9800
C41 C42 1.386(3)
C41 C46 1.504(3)
C42 H42 0.9500
C37 H37A 0.9800
C37 H37B 0.9800
C37 H37C 0.9800
C23 H23A 0.9800
C23 H23B 0.9800
C23 H23C 0.9800
C46 H46A 0.9800
C46 H46B 0.9800
C46 H46C 0.9800
C47 H47A 0.9800
C47 H47B 0.9800
C47 H47C 0.9800
C49 H49A 0.9800
C49 H49B 0.9800
C49 H49C 0.9800
C49 C50 1.474(11)
C50 C55 1.3900
C50 C51 1.3900
C55 H55 0.9500
C55 C54 1.3900
C54 H54 0.9500
C54 C53 1.3900
C53 H53 0.9500
C53 C52 1.3900
C52 H52 0.9500
C52 C51 1.3900
C51 H51 0.9500

loop_
_geom_torsion_atom_site_label_1
_geom_torsion_atom_site_label_2
_geom_torsion_atom_site_label_3
_geom_torsion_atom_site_label_4
_geom_torsion
Ga1 N1 N2 N3 -0.93(15)
Ga1 N1 C1 C6 -41.3(3)
Ga1 N1 C1 C2 134.26(19)
Ga1 N3 N2 N1 0.92(15)
Ga1 N3 C25 C26 -42.2(3)
Ga1 N3 C25 C30 132.5(2)
N2 N1 C1 C6 151.14(17)
N2 N1 C1 C2 -33.3(3)
N2 N3 C25 C26 157.77(17)
N2 N3 C25 C30 -27.5(3)
C18 C19 C20 C21 -0.1(3)
C6 C7 C12 C11 -178.86(18)
C6 C7 C12 C15 -1.1(3)
C10 C11 C12 C15 -176.7(2)
C10 C11 C12 C7 1.1(3)
C39 C36 C31 C26 -2.0(3)
C39 C36 C31 C32 176.88(19)
C39 C36 C35 C34 -178.4(2)
C30 C29 C28 C27 -1.0(3)
C30 C40 C41 C42 176.96(19)
C30 C40 C41 C46 -2.4(3)
C11 C10 C9 C8 1.0(3)
C2 C16 C21 C24 3.6(3)
C2 C16 C21 C20 -176.97(18)
C2 C16 C17 C18 178.05(18)
C2 C16 C17 C22 -2.1(3)
C8 C7 C12 C11 0.2(3)
C8 C7 C12 C15 178.0(2)
C29 C30 C40 C45 105.9(2)
C29 C30 C40 C41 -70.0(3)
C29 C30 C25 N3 -175.32(19)
C29 C30 C25 C26 -0.9(3)
C29 C28 C27 C26 -0.8(3)
C16 C2 C1 N1 0.7(3)
C16 C2 C1 C6 176.00(18)
C16 C2 C3 C4 -177.86(19)
C16 C21 C20 C19 -0.3(3)
C33 C34 C35 C36 1.0(3)
C33 C32 C31 C36 1.9(3)
C33 C32 C31 C26 -179.18(18)
C7 C6 C1 N1 -2.3(3)
C7 C6 C1 C2 -178.03(18)
C7 C6 C5 C4 178.82(19)
C7 C8 C9 C10 0.3(3)
C31 C36 C35 C34 0.5(3)
C31 C26 C27 C28 -176.4(2)
C31 C26 C25 N3 -7.8(3)
C31 C26 C25 C30 177.26(19)
C31 C32 C33 C34 -0.4(3)
C45 C40 C41 C42 1.0(3)
C45 C40 C41 C46 -178.4(2)
C45 C44 C43 C42 0.5(3)
C45 C44 C43 C47 -179.6(2)
C9 C10 C11 C12 -1.7(3)
C9 C8 C7 C6 178.20(18)
C9 C8 C7 C12 -0.9(3)
C21 C16 C17 C18 1.3(3)
C21 C16 C17 C22 -178.80(19)
C19 C18 C17 C16 -1.8(3)
C19 C18 C17 C22 178.3(2)
C40 C30 C29 C28 -176.3(2)
C40 C30 C25 N3 2.7(3)
C40 C30 C25 C26 177.07(19)
C40 C45 C44 C43 0.5(3)
C40 C41 C42 C43 0.1(3)
C1 N1 N2 N3 171.28(16)
C1 C6 C7 C8 97.7(2)
C1 C6 C7 C12 -83.2(2)
C1 C6 C5 C4 -1.8(3)
C1 C2 C16 C21 -68.5(3)
C1 C2 C16 C17 114.8(2)
C1 C2 C3 C4 -0.1(3)
C24 C21 C20 C19 179.1(2)
C3 C2 C16 C21 109.1(2)
C3 C2 C16 C17 -67.6(3)
C3 C2 C1 N1 -176.93(18)
C3 C2 C1 C6 -1.6(3)
C3 C4 C5 C6 0.1(3)
C14 C10 C11 C12 176.1(2)
C14 C10 C9 C8 -176.8(2)
C17 C18 C19 C20 1.2(3)
C17 C18 C19 C23 -179.7(2)
C17 C16 C21 C24 -179.73(19)
C17 C16 C21 C20 -0.3(3)
C44 C45 C40 C30 -177.23(19)
C44 C45 C40 C41 -1.3(3)
C44 C43 C42 C41 -0.8(3)
C27 C26 C31 C36 100.1(2)
C27 C26 C31 C32 -78.8(3)
C27 C26 C25 N3 174.13(18)
C27 C26 C25 C30 -0.8(3)
C25 N3 N2 N1 168.05(17)
C25 C26 C31 C36 -77.9(2)
C25 C26 C31 C32 103.2(2)
C25 C26 C27 C28 1.7(3)
C25 C30 C29 C28 1.9(3)
C25 C30 C40 C45 -72.0(3)
C25 C30 C40 C41 112.0(2)
C48 C45 C40 C30 2.5(3)
C48 C45 C40 C41 178.5(2)
C48 C45 C44 C43 -179.2(2)
C5 C6 C7 C8 -82.9(2)
C5 C6 C7 C12 96.2(2)
C5 C6 C1 N1 178.29(17)
C5 C6 C1 C2 2.6(3)
C5 C4 C3 C2 0.9(3)
C13 C8 C7 C6 -0.7(3)
C13 C8 C7 C12 -179.78(19)
C13 C8 C9 C10 179.2(2)
C35 C36 C31 C26 179.09(18)
C35 C36 C31 C32 -2.0(3)
C35 C34 C33 C32 -1.0(3)
C38 C34 C33 C32 179.0(2)
C38 C34 C35 C36 -179.1(2)
C37 C32 C33 C34 179.3(2)
C37 C32 C31 C36 -177.75(19)
C37 C32 C31 C26 1.1(3)
C23 C19 C20 C21 -179.2(2)
C46 C41 C42 C43 179.4(2)
C47 C43 C42 C41 179.3(2)
C49 C50 C55 C54 -179.3(6)
C49 C50 C51 C52 179.3(6)
C50 C55 C54 C53 0.0
C55 C50 C51 C52 0.0
C55 C54 C53 C52 0.0
C54 C53 C52 C51 0.0
C53 C52 C51 C50 0.0
C51 C50 C55 C54 0.0
